data_2006666
loop_
_publ_author_name
'Moreno-Fuquen, Rodolfo'
'De Almeida Santos, Regina Helena'
'Gambardella, Maria Teresa do Prado'

_publ_section_title
;
 The 1:1 Complex Formed by 3-Picoline <i>N</i>-Oxide and
 <i>p</i>-Toluic Acid
;
_journal_issue 11
_journal_name_full 'Acta Crystallographica Section C'
_journal_page_first 1634
_journal_page_last 1635
_journal_paper_doi 10.1107/S0108270197007890
_journal_volume 53
_journal_year 1997
_chemical_formula_moiety 'C6 H7 N O , C8 H8 O2'
_chemical_formula_sum 'C14 H15 N O3'
_chemical_formula_weight 245.27
_space_group_IT_number 14
_symmetry_cell_setting monoclinic
_symmetry_space_group_name_Hall '-P 2ybc'
_symmetry_space_group_name_H-M 'P 1 21/c 1'
_cell_angle_alpha 90.00
_cell_angle_beta 111.000(10)
_cell_angle_gamma 90.00
_cell_formula_units_Z 4
_cell_length_a 13.6819(9)
_cell_length_b 7.2379(3)
_cell_length_c 14.0407(7)
_cell_measurement_reflns_used 25
_cell_measurement_temperature 295
_cell_measurement_theta_max 18.16
_cell_measurement_theta_min 9.57
_cell_volume 1298.07(15)
_computing_cell_refinement 'CAD-4 Software'
_computing_data_collection 'CAD-4 Software (Enraf-Nonius, 1989)'
_computing_data_reduction 'VAXSDP (Frenz, 1978)'
_computing_molecular_graphics ORTEPII
_computing_publication_material VAXSDP
_computing_structure_refinement SHELXL93
_computing_structure_solution 'SHELXS86 (Sheldrick, 1985)'
_diffrn_measurement_device 'Enraf-Nonius CAD-4'
_diffrn_measurement_method \w/2\q
_diffrn_radiation_monochromator graphite
_diffrn_radiation_source xray_tube
_diffrn_radiation_type MoK\a
_diffrn_radiation_wavelength 0.71073
_diffrn_reflns_av_R_equivalents 0.0152
_diffrn_reflns_av_sigmaI/netI 0.0191
_diffrn_reflns_limit_h_max 0
_diffrn_reflns_limit_h_min -17
_diffrn_reflns_limit_k_max 9
_diffrn_reflns_limit_k_min 0
_diffrn_reflns_limit_l_max 17
_diffrn_reflns_limit_l_min -16
_diffrn_reflns_number 2740
_diffrn_reflns_theta_max 26.29
_diffrn_reflns_theta_min 2.94
_diffrn_standards_decay_% 1.13
_diffrn_standards_interval_time 120
_diffrn_standards_number 3
_exptl_absorpt_coefficient_mu 0.089
_exptl_absorpt_correction_type none
_exptl_crystal_colour colourless
_exptl_crystal_density_diffrn 1.255
_exptl_crystal_density_method 'not measured'
_exptl_crystal_description transparent_prism
_exptl_crystal_F_000 520
_exptl_crystal_size_max 0.18
_exptl_crystal_size_mid 0.12
_exptl_crystal_size_min 0.10
_refine_diff_density_max 0.197
_refine_diff_density_min -0.244
_refine_ls_extinction_coef 0.015(3)
_refine_ls_extinction_method 'SHELXL93 (Sheldrick, 1993)'
_refine_ls_goodness_of_fit_all 1.121
_refine_ls_goodness_of_fit_obs 1.067
_refine_ls_hydrogen_treatment noref_except_HO2
_refine_ls_matrix_type full
_refine_ls_number_parameters 169
_refine_ls_number_reflns 1844
_refine_ls_number_restraints 0
_refine_ls_restrained_S_all 1.125
_refine_ls_restrained_S_obs 1.067
_refine_ls_R_factor_all 0.0761
_refine_ls_R_factor_obs .0460
_refine_ls_shift/esd_max 0.005
_refine_ls_shift/esd_mean 0.000
_refine_ls_structure_factor_coef Fsqd
_refine_ls_weighting_details 'w = 1/[\s^2^(Fo^2^) + (0.0813P)^2^+0.2843P], P = (Fo^2^+2Fc^2^)/3'
_refine_ls_weighting_scheme calc
_refine_ls_wR_factor_all 0.1688
_refine_ls_wR_factor_obs .1324
_reflns_number_observed 1844
_reflns_number_total 2629
_reflns_observed_criterion >2sigma(I)
_cod_data_source_file fg1302.cif
_cod_data_source_block molecule
_cod_depositor_comments
;
The following automatic conversions were performed:

'_refine_ls_weighting_scheme' value '1/[\s^2^(Fo^2^) +
(0.0813P)^2^+0.2843P], P = (Fo^2^+2Fc^2^)/3' was changed to 'calc'.
New tag '_refine_ls_weighting_details' was created. The value of the
new tag was set to 'w = 1/[\s^2^(Fo^2^) + (0.0813P)^2^+0.2843P], P =
(Fo^2^+2Fc^2^)/3'.

Automatic conversion script
Id: cif_fix_values 3143 2015-03-26 13:38:13Z robertas 
;
_cod_original_cell_volume 1298.11(12)
_cod_original_sg_symbol_H-M 'P 21/c'
_cod_database_code 2006666

loop_
_symmetry_equiv_pos_as_xyz
'x, y, z'
'-x, y+1/2, -z+1/2'
'-x, -y, -z'
'x, -y-1/2, z-1/2'

loop_
_atom_site_aniso_label
_atom_site_aniso_U_11
_atom_site_aniso_U_22
_atom_site_aniso_U_33
_atom_site_aniso_U_12
_atom_site_aniso_U_13
_atom_site_aniso_U_23
C1 .0619(12) .0426(11) .0600(12) .0007(9) .0180(10) .0007(9)
C2 .0532(11) .0570(12) .0606(11) .0005(9) .0200(9) .0044(9)
C3 .0581(12) .0697(15) .0634(13) -.0115(11) .0128(10) -.0045(11)
C4 .0776(15) .0534(13) .081(2) -.0134(11) .0260(13) -.0175(11)
C5 .0595(12) .0410(10) .0830(14) -.0012(9) .0289(11) -.0012(10)
C6 .085(2) .074(2) .080(2) .0217(13) .0162(14) .0138(13)
N1 .0480(8) .0438(9) .0616(10) -.0057(7) .0159(7) .0028(7)
O1 .0582(8) .0559(9) .0803(10) -.0085(7) -.0013(7) .0117(7)
C7 .0503(10) .0482(11) .0574(11) .0003(8) .0150(9) -.0047(9)
C8 .0474(10) .0510(11) .0551(11) -.0019(8) .0154(8) -.0048(8)
C9 .0533(12) .0569(13) .097(2) .0018(10) .0113(12) .0020(12)
C10 .0453(11) .077(2) .107(2) .0003(11) .0111(12) -.0031(15)
C11 .0551(12) .0736(15) .0718(13) -.0154(11) .0200(10) -.0103(11)
C12 .0656(13) .0522(12) .087(2) -.0089(10) .0192(12) -.0078(11)
C13 .0506(11) .0535(12) .0780(14) .0005(9) .0156(10) -.0056(10)
C14 .0686(15) .093(2) .106(2) -.0293(14) .0229(14) -.014(2)
O2 .0548(9) .0499(9) .1139(14) -.0047(7) .0019(9) .0077(9)
O3 .0501(8) .0568(9) .0888(11) .0003(7) .0034(7) -.0020(8)

loop_
_atom_site_label
_atom_site_fract_x
_atom_site_fract_y
_atom_site_fract_z
_atom_site_U_iso_or_equiv
_atom_site_thermal_displace_type
_atom_site_calc_flag
_atom_site_refinement_flags
_atom_site_occupancy
_atom_site_disorder_group
_atom_site_type_symbol
C1 1.0569(2) .3623(3) .3738(2) .0559(5) Uani d . 1 . C
H1 1.0392(2) .2544(3) .3355(2) .076 Uiso calc R 1 . H
C2 1.1449(2) .3650(3) .4614(2) .0570(5) Uani d . 1 . C
C3 1.1689(2) .5270(3) .5164(2) .0662(6) Uani d . 1 . C
H3 1.2274(2) .5331(3) .5761(2) .076 Uiso calc R 1 . H
C4 1.1063(2) .6797(3) .4828(2) .0713(6) Uani d . 1 . C
H4 1.1227(2) .7889(3) .5200(2) .076 Uiso calc R 1 . H
C5 1.0201(2) .6721(3) .3949(2) .0603(5) Uani d . 1 . C
H5 .9785(2) .7762(3) .3717(2) .076 Uiso calc R 1 . H
C6 1.2096(2) .1941(4) .4940(2) .0832(8) Uani d . 1 . C
H61 1.1989(9) .1417(11) .5523(7) .076 Uiso calc R 1 . H
H62 1.2822(2) .2246(5) .5114(10) .076 Uiso calc R 1 . H
H63 1.1893(8) .1062(8) .4391(4) .076 Uiso calc R 1 . H
N1 .99628(12) .5131(2) .34277(12) .0522(4) Uani d . 1 . N
O1 .91213(12) .5069(2) .25798(13) .0720(5) Uani d . 1 . O
C7 .77886(15) .1079(3) .2456(2) .0531(5) Uani d . 1 . C
C8 .68449(14) -.0110(3) .20418(15) .0520(5) Uani d . 1 . C
C9 .5855(2) .0614(4) .1565(2) .0734(7) Uani d . 1 . C
H9 .5764(2) .1887(4) .1492(2) .076 Uiso calc R 1 . H
C10 .5000(2) -.0546(4) .1195(2) .0811(7) Uani d . 1 . C
H10 .4336(2) -.0039(4) .0887(2) .076 Uiso calc R 1 . H
C11 .5108(2) -.2441(4) .1273(2) .0676(6) Uani d . 1 . C
C12 .6093(2) -.3141(3) .1748(2) .0703(6) Uani d . 1 . C
H12 .6183(2) -.4414(3) .1814(2) .076 Uiso calc R 1 . H
C13 .6957(2) -.2006(3) .2129(2) .0627(6) Uani d . 1 . C
H13 .7618(2) -.2520(3) .2447(2) .076 Uiso calc R 1 . H
C14 .4172(2) -.3701(4) .0832(2) .0914(9) Uani d . 1 . C
H141 .4408(2) -.4948(5) .0826(10) .076 Uiso calc R 1 . H
H142 .3771(6) -.3321(13) .0148(5) .076 Uiso calc R 1 . H
H143 .3744(6) -.3633(16) .1243(7) .076 Uiso calc R 1 . H
O2 .76113(13) .2827(2) .21913(15) .0806(6) Uani d . 1 . O
H2 .8216(19) .347(4) .2413(19) .076 Uiso d . 1 . H
O3 .86361(11) .0516(2) .29953(13) .0711(5) Uani d . 1 . O

loop_
_atom_type_symbol
_atom_type_scat_dispersion_real
_atom_type_scat_dispersion_imag
_atom_type_scat_source
C .017 .009 International_Tables_Vol_IV_Table_2.3.1
H 0 0 International_Tables_Vol_IV_Table_2.3.1
O .047 .032 International_Tables_Vol_IV_Table_2.3.1
N .029 .018 International_Tables_Vol_IV_Table_2.3.1

loop_
_geom_angle_atom_site_label_1
_geom_angle_atom_site_label_2
_geom_angle_atom_site_label_3
_geom_angle
_geom_angle_publ_flag
N1 C1 C2 121.2(2) ?
N1 C1 H1 119.41(11) ?
C2 C1 H1 119.41(12) ?
C3 C2 C1 117.9(2) ?
C3 C2 C6 122.5(2) y
C1 C2 C6 119.6(2) y
C4 C3 C2 119.9(2) ?
C4 C3 H3 120.06(13) ?
C2 C3 H3 120.06(13) ?
C5 C4 C3 120.5(2) ?
C5 C4 H4 119.76(13) ?
C3 C4 H4 119.76(13) ?
N1 C5 C4 119.3(2) ?
N1 C5 H5 120.37(12) ?
C4 C5 H5 120.37(13) ?
C2 C6 H61 109.47(14) ?
C2 C6 H62 109.47(14) ?
H61 C6 H62 109.5 ?
C2 C6 H63 109.47(14) ?
H61 C6 H63 109.5 ?
H62 C6 H63 109.5 ?
O1 N1 C5 118.8(2) y
O1 N1 C1 119.9(2) ?
C5 N1 C1 121.2(2) ?
O3 C7 O2 122.7(2) ?
O3 C7 C8 123.7(2) y
O2 C7 C8 113.6(2) y
C9 C8 C13 118.6(2) ?
C9 C8 C7 122.2(2) y
C13 C8 C7 119.2(2) y
C8 C9 C10 120.2(2) ?
C8 C9 H9 119.91(13) ?
C10 C9 H9 119.91(15) ?
C11 C10 C9 121.5(2) ?
C11 C10 H10 119.26(13) ?
C9 C10 H10 119.26(15) ?
C12 C11 C10 117.8(2) ?
C12 C11 C14 121.2(2) y
C10 C11 C14 121.1(2) y
C11 C12 C13 121.7(2) ?
C11 C12 H12 119.15(14) ?
C13 C12 H12 119.15(14) ?
C12 C13 C8 120.3(2) ?
C12 C13 H13 119.85(14) ?
C8 C13 H13 119.85(12) ?
C11 C14 H141 109.5(2) ?
C11 C14 H142 109.5(2) ?
H141 C14 H142 109.5 ?
C11 C14 H143 109.5(2) ?
H141 C14 H143 109.5 ?
H142 C14 H143 109.5 ?
C7 O2 H2 110.2(16) ?

loop_
_geom_bond_atom_site_label_1
_geom_bond_atom_site_label_2
_geom_bond_site_symmetry_2
_geom_bond_distance
_geom_bond_publ_flag
C1 N1 . 1.346(2) y
C1 C2 . 1.379(3) ?
C1 H1 . .93 ?
C2 C3 . 1.377(3) ?
C2 C6 . 1.494(3) y
C3 C4 . 1.374(3) ?
C3 H3 . .93 ?
C4 C5 . 1.369(3) ?
C4 H4 . .93 ?
C5 N1 . 1.340(3) ?
C5 H5 . .93 ?
C6 H61 . .96 ?
C6 H62 . .96 ?
C6 H63 . .96 ?
N1 O1 . 1.328(2) y
C7 O3 . 1.206(2) y
C7 O2 . 1.316(3) y
C7 C8 . 1.486(3) y
C8 C9 . 1.381(3) ?
C8 C13 . 1.381(3) ?
C9 C10 . 1.382(3) ?
C9 H9 . .93 ?
C10 C11 . 1.379(4) ?
C10 H10 . .93 ?
C11 C12 . 1.369(3) ?
C11 C14 . 1.512(3) y
C12 C13 . 1.380(3) ?
C12 H12 . .93 ?
C13 H13 . .93 ?
C14 H141 . .96 ?
C14 H142 . .96 ?
C14 H143 . .96 ?
O2 H2 . .90(3) y

loop_
_cod_related_entry_id
_cod_related_entry_database
_cod_related_entry_code
1 ChemSpider 21137445
